data_7214334
loop_
_publ_author_name
'Kennedy, Stuart'
'Beavers, Christine M.'
'Teat, Simon J.'
'Dalgarno, Scott J.'

_publ_section_title
;
 Salt formation affects the conformational and assembly properties of
 p-carboxylatocalix[4]arenes
;
_journal_issue 18
_journal_name_full CrystEngComm
_journal_page_first 3712
_journal_paper_doi 10.1039/c3ce42523a
_journal_volume 16
_journal_year 2014
_chemical_formula_sum 'C130.65 H167.3 N16 O34'
_chemical_formula_weight 2505.90
_chemical_name_common methanolpropoxy
_chemical_name_systematic
;
 ?
;
_space_group_IT_number 2
_symmetry_cell_setting triclinic
_symmetry_space_group_name_Hall '-P 1'
_symmetry_space_group_name_H-M 'P -1'
_atom_sites_solution_hydrogens geom
_atom_sites_solution_primary direct
_atom_sites_solution_secondary difmap
_audit_creation_method SHELXL-97
_cell_angle_alpha 87.763(4)
_cell_angle_beta 84.240(4)
_cell_angle_gamma 77.864(3)
_cell_formula_units_Z 2
_cell_length_a 16.5671(14)
_cell_length_b 19.7029(17)
_cell_length_c 20.3946(18)
_cell_measurement_temperature 100(2)
_cell_volume 6474.5(10)
_computing_cell_refinement 'SAINT (Bruker, 1998)'
_computing_data_collection 'Apex II'
_computing_data_reduction 'SAINT (Bruker, 1998)'
_computing_molecular_graphics 'XSeed (Barbour, 2001)'
_computing_publication_material 'local program'
_computing_structure_refinement 'SHELXL-97 (Sheldrick, 1997)'
_computing_structure_solution 'SHELXS-97 (Sheldrick, 1990)'
_diffrn_ambient_temperature 100(2)
_diffrn_measured_fraction_theta_full 0.975
_diffrn_measured_fraction_theta_max 0.975
_diffrn_measurement_device_type 'Bruker X8 Apex II CCD Diffractometer'
_diffrn_measurement_method '\f and \w scans'
_diffrn_radiation_monochromator graphite
_diffrn_radiation_source 'fine-focus sealed tube'
_diffrn_radiation_type MoK\a
_diffrn_radiation_wavelength 0.71073
_diffrn_reflns_av_R_equivalents 0.0360
_diffrn_reflns_av_sigmaI/netI 0.0364
_diffrn_reflns_limit_h_max 17
_diffrn_reflns_limit_h_min -17
_diffrn_reflns_limit_k_max 18
_diffrn_reflns_limit_k_min -20
_diffrn_reflns_limit_l_max 21
_diffrn_reflns_limit_l_min -21
_diffrn_reflns_number 66296
_diffrn_reflns_theta_full 22.15
_diffrn_reflns_theta_max 22.15
_diffrn_reflns_theta_min 1.26
_exptl_absorpt_coefficient_mu 0.093
_exptl_absorpt_correction_T_max 0.9725
_exptl_absorpt_correction_T_min 0.9636
_exptl_absorpt_correction_type multi-scan
_exptl_absorpt_process_details Bruker-SADABS
_exptl_crystal_colour Colourless
_exptl_crystal_density_diffrn 1.285
_exptl_crystal_density_method 'not measured'
_exptl_crystal_description Block
_exptl_crystal_F_000 2670
_exptl_crystal_size_max 0.40
_exptl_crystal_size_mid 0.40
_exptl_crystal_size_min 0.30
_refine_diff_density_max 2.155
_refine_diff_density_min -0.697
_refine_diff_density_rms 0.078
_refine_ls_extinction_method none
_refine_ls_goodness_of_fit_ref 1.893
_refine_ls_hydrogen_treatment constr
_refine_ls_matrix_type full
_refine_ls_number_parameters 1760
_refine_ls_number_reflns 15780
_refine_ls_number_restraints 444
_refine_ls_restrained_S_all 1.898
_refine_ls_R_factor_all 0.1023
_refine_ls_R_factor_gt 0.0809
_refine_ls_shift/su_max 0.024
_refine_ls_shift/su_mean 0.002
_refine_ls_structure_factor_coef Fsqd
_refine_ls_weighting_details 'calc w=1/[\s^2^(Fo^2^)+(0.0426P)^2^+0.0000P] where P=(Fo^2^+2Fc^2^)/3'
_refine_ls_weighting_scheme calc
_refine_ls_wR_factor_gt 0.2388
_refine_ls_wR_factor_ref 0.2542
_reflns_number_gt 12285
_reflns_number_total 15780
_reflns_threshold_expression >2sigma(I)
_cod_data_source_file c3ce42523a2.cif
_cod_data_source_block 32AP
_cod_original_sg_symbol_H-M P-1
_cod_original_formula_sum 'C130.65 H167.30 N16 O34'
_cod_database_code 7214334

loop_
_symmetry_equiv_pos_as_xyz
'x, y, z'
'-x, -y, -z'

loop_
_atom_site_label
_atom_site_type_symbol
_atom_site_fract_x
_atom_site_fract_y
_atom_site_fract_z
_atom_site_U_iso_or_equiv
_atom_site_adp_type
_atom_site_occupancy
_atom_site_symmetry_multiplicity
_atom_site_calc_flag
_atom_site_refinement_flags
_atom_site_disorder_assembly
_atom_site_disorder_group
O1 O 0.66973(17) 0.18042(14) 0.24120(14) 0.0276(7) Uani 1 1 d D . .
C1 C 0.5467(3) 0.2525(2) 0.2924(2) 0.0251(11) Uani 1 1 d . . .
O2 O 0.79087(16) 0.15032(14) 0.35751(13) 0.0219(7) Uani 1 1 d . . .
C2 C 0.5082(3) 0.3165(2) 0.3189(2) 0.0262(11) Uani 1 1 d . A .
H2 H 0.4500 0.3254 0.3304 0.031 Uiso 1 1 calc R . .
O3 O 0.75057(18) 0.03468(14) 0.45903(14) 0.0291(7) Uani 1 1 d . . .
C3 C 0.5510(3) 0.3675(2) 0.3292(2) 0.0237(10) Uani 1 1 d . . .
O4 O 0.59833(19) 0.08449(19) 0.35705(17) 0.0451(9) Uani 1 1 d . . .
C4 C 0.6364(3) 0.3522(2) 0.3149(2) 0.0238(10) Uani 1 1 d . A .
H4 H 0.6674 0.3856 0.3241 0.029 Uiso 1 1 calc R . .
O5 O 0.4309(2) 0.4475(2) 0.3699(2) 0.0694(14) Uani 1 1 d . . .
C5 C 0.6785(2) 0.2894(2) 0.2873(2) 0.0209(10) Uani 1 1 d . . .
O6 O 0.55193(19) 0.47511(15) 0.37765(15) 0.0338(8) Uani 1 1 d . . .
C6 C 0.6316(3) 0.2411(2) 0.2736(2) 0.0228(10) Uani 1 1 d . A .
O7 O 0.81686(18) 0.43930(15) 0.46345(15) 0.0317(8) Uani 1 1 d . . .
C7 C 0.7726(2) 0.2738(2) 0.2781(2) 0.0228(10) Uani 1 1 d . A .
H7A H 0.7915 0.3112 0.2508 0.027 Uiso 1 1 calc R . .
H7B H 0.7926 0.2297 0.2543 0.027 Uiso 1 1 calc R . .
O8 O 0.93486(18) 0.37980(15) 0.49789(15) 0.0319(8) Uani 1 1 d . . .
C8 C 0.8093(2) 0.2683(2) 0.3439(2) 0.0187(10) Uani 1 1 d . . .
O9 O 0.63110(19) 0.29664(16) 0.64499(14) 0.0324(8) Uani 1 1 d . . .
C9 C 0.8287(2) 0.3258(2) 0.3721(2) 0.0228(10) Uani 1 1 d . A .
H9 H 0.8215 0.3689 0.3486 0.027 Uiso 1 1 calc R . .
O10 O 0.5306(2) 0.2376(2) 0.66924(17) 0.0503(10) Uani 1 1 d . . .
C10 C 0.8584(2) 0.3211(2) 0.4338(2) 0.0208(10) Uani 1 1 d . . .
O11 O 0.2830(2) 0.19840(19) 0.55377(17) 0.0446(9) Uani 1 1 d . . .
C11 C 0.8687(2) 0.2580(2) 0.4684(2) 0.0219(10) Uani 1 1 d . A .
H11 H 0.8918 0.2541 0.5095 0.026 Uiso 1 1 calc R . .
O12 O 0.2519(2) 0.27112(18) 0.46859(17) 0.0435(9) Uani 1 1 d . . .
C12 C 0.8459(2) 0.2005(2) 0.4438(2) 0.0205(10) Uani 1 1 d . . .
O13 O 0.30188(19) 0.00630(15) 0.10149(17) 0.0413(9) Uani 1 1 d D . .
C13 C 0.8174(2) 0.2059(2) 0.3815(2) 0.0202(10) Uani 1 1 d . A .
O14 O 0.31680(17) 0.13830(15) 0.17199(14) 0.0292(7) Uani 1 1 d . . .
C14 C 0.8455(2) 0.1351(2) 0.4862(2) 0.0234(10) Uani 1 1 d . A .
H14A H 0.8652 0.0936 0.4587 0.028 Uiso 1 1 calc R . .
H14B H 0.8836 0.1331 0.5210 0.028 Uiso 1 1 calc R . .
O15 O 0.16248(18) 0.19013(16) 0.27719(14) 0.0333(8) Uani 1 1 d . . .
C15 C 0.7585(3) 0.1356(2) 0.5175(2) 0.0228(10) Uani 1 1 d . . .
O16 O 0.11703(18) 0.07724(16) 0.19291(15) 0.0365(8) Uani 1 1 d D . .
C16 C 0.7201(3) 0.1870(2) 0.5630(2) 0.0245(11) Uani 1 1 d . A .
H16 H 0.7502 0.2197 0.5755 0.029 Uiso 1 1 calc R . .
O17 O 0.12991(19) 0.17481(16) -0.13673(15) 0.0383(8) Uani 1 1 d . . .
C17 C 0.6398(3) 0.1910(2) 0.5897(2) 0.0241(10) Uani 1 1 d . . .
O18 O 0.24659(19) 0.21489(18) -0.14518(16) 0.0445(9) Uani 1 1 d . . .
C18 C 0.5945(3) 0.1463(2) 0.5678(2) 0.0302(12) Uani 1 1 d . A .
H18 H 0.5384 0.1500 0.5853 0.036 Uiso 1 1 calc R . .
O19 O 0.50390(18) 0.33380(16) -0.01795(15) 0.0359(8) Uani 1 1 d . . .
C19 C 0.6284(3) 0.0959(2) 0.5209(2) 0.0267(11) Uani 1 1 d . . .
O20 O 0.39553(18) 0.40950(15) 0.02712(16) 0.0374(8) Uani 1 1 d . . .
C20 C 0.7118(3) 0.0891(2) 0.4994(2) 0.0228(10) Uani 1 1 d . A .
O21 O 0.0985(2) 0.46719(16) 0.10212(16) 0.0417(8) Uani 1 1 d . . .
C21 C 0.5735(3) 0.0533(2) 0.4932(2) 0.0345(12) Uani 1 1 d . A .
H21A H 0.5462 0.0290 0.5295 0.041 Uiso 1 1 calc R . .
H21B H 0.6075 0.0180 0.4630 0.041 Uiso 1 1 calc R . .
O22 O -0.0288(2) 0.45068(18) 0.1182(2) 0.0571(11) Uani 1 1 d . . .
C22 C 0.5083(3) 0.1015(3) 0.4562(2) 0.0335(12) Uani 1 1 d . . .
O23 O -0.1957(2) 0.22604(18) 0.04755(15) 0.0473(10) Uani 1 1 d . . .
C23 C 0.4326(3) 0.1340(2) 0.4886(2) 0.0341(12) Uani 1 1 d . A .
H23 H 0.4190 0.1216 0.5332 0.041 Uiso 1 1 calc R . .
O24 O -0.13178(19) 0.15027(16) -0.02859(14) 0.0387(8) Uani 1 1 d . . .
C24 C 0.3769(3) 0.1839(2) 0.4571(2) 0.0323(12) Uani 1 1 d . . .
O25 O 0.7103(2) 0.50071(17) 0.37200(18) 0.0496(9) Uani 1 1 d . . .
C25 C 0.3971(3) 0.2021(3) 0.3918(2) 0.0347(12) Uani 1 1 d . A .
H25 H 0.3597 0.2371 0.3703 0.042 Uiso 1 1 calc R . .
O26 O 0.7874(2) 0.32444(18) 0.62144(18) 0.0523(10) Uani 1 1 d . . .
C26 C 0.4715(3) 0.1699(2) 0.3573(2) 0.0315(12) Uani 1 1 d . . .
O27 O 0.7476(3) 0.5081(2) 0.9188(2) 0.0805(13) Uani 1 1 d . . .
C27 C 0.5253(3) 0.1183(3) 0.3899(2) 0.0327(12) Uani 1 1 d . A .
O28 O -0.1649(3) 0.3529(3) 0.0504(4) 0.128(2) Uani 1 1 d . . .
C28 C 0.4966(3) 0.1964(2) 0.2885(2) 0.0320(12) Uani 1 1 d . A .
H28A H 0.5302 0.1573 0.2623 0.038 Uiso 1 1 calc R . .
H28B H 0.4463 0.2155 0.2660 0.038 Uiso 1 1 calc R . .
O29 O -0.01539(19) 0.12210(17) -0.13883(16) 0.0395(8) Uani 1 1 d . . .
C29 C 0.6593(6) 0.1848(5) 0.1711(4) 0.034(2) Uiso 0.50 1 d PD A 2
H29A H 0.6781 0.2265 0.1523 0.041 Uiso 0.50 1 calc PR A 2
H29B H 0.5994 0.1914 0.1656 0.041 Uiso 0.50 1 calc PR A 2
O30 O -0.1773(3) 0.4332(3) 0.1526(3) 0.0971(16) Uani 1 1 d . . .
C30 C 0.7057(5) 0.1217(4) 0.1313(5) 0.035(2) Uiso 0.50 1 d PD A 2
H30A H 0.7522 0.0938 0.1539 0.042 Uiso 0.50 1 calc PR A 2
H30B H 0.7259 0.1346 0.0861 0.042 Uiso 0.50 1 calc PR A 2
C31 C 0.6309(7) 0.0854(6) 0.1323(6) 0.066(3) Uiso 0.50 1 d PD A 2
H31A H 0.6481 0.0418 0.1083 0.099 Uiso 0.50 1 calc PR A 2
H31B H 0.5858 0.1159 0.1112 0.099 Uiso 0.50 1 calc PR A 2
H31C H 0.6117 0.0756 0.1780 0.099 Uiso 0.50 1 calc PR A 2
C32 C 0.8528(3) 0.1047(2) 0.3170(2) 0.0266(11) Uani 1 1 d . . .
H32A H 0.8998 0.0836 0.3426 0.032 Uiso 1 1 calc R . .
H32B H 0.8741 0.1307 0.2789 0.032 Uiso 1 1 calc R . .
C33 C 0.8136(3) 0.0489(2) 0.2933(2) 0.0293(11) Uani 1 1 d . . .
H33A H 0.7638 0.0709 0.2712 0.035 Uiso 1 1 calc R . .
H33B H 0.7955 0.0217 0.3317 0.035 Uiso 1 1 calc R . .
C34 C 0.8734(3) -0.0002(2) 0.2451(2) 0.0423(13) Uani 1 1 d . . .
H34A H 0.8927 0.0267 0.2075 0.063 Uiso 1 1 calc R . .
H34B H 0.8445 -0.0342 0.2294 0.063 Uiso 1 1 calc R . .
H34C H 0.9210 -0.0245 0.2676 0.063 Uiso 1 1 calc R . .
C35 C 0.7771(3) -0.0281(2) 0.4979(2) 0.0358(12) Uani 1 1 d . . .
H35A H 0.7282 -0.0462 0.5169 0.043 Uiso 1 1 calc R . .
H35B H 0.8072 -0.0177 0.5347 0.043 Uiso 1 1 calc R . .
C36 C 0.8330(3) -0.0812(2) 0.4541(3) 0.0409(13) Uani 1 1 d . . .
H36A H 0.8044 -0.0867 0.4148 0.049 Uiso 1 1 calc R . .
H36B H 0.8427 -0.1265 0.4780 0.049 Uiso 1 1 calc R . .
C37 C 0.9159(3) -0.0633(3) 0.4314(3) 0.0435(13) Uani 1 1 d . . .
H37A H 0.9071 -0.0203 0.4049 0.065 Uiso 1 1 calc R . .
H37B H 0.9499 -0.1011 0.4048 0.065 Uiso 1 1 calc R . .
H37C H 0.9443 -0.0569 0.4699 0.065 Uiso 1 1 calc R . .
C38 C 0.5925(5) 0.0304(4) 0.3167(4) 0.091(2) Uani 1 1 d U . .
H38A H 0.5331 0.0355 0.3101 0.109 Uiso 1 1 calc R . .
H38B H 0.6215 0.0385 0.2732 0.109 Uiso 1 1 calc R . .
C39 C 0.6205(5) -0.0359(4) 0.3338(4) 0.105(2) Uani 1 1 d U . .
H39A H 0.5859 -0.0457 0.3741 0.126 Uiso 1 1 calc R . .
H39B H 0.6773 -0.0394 0.3467 0.126 Uiso 1 1 calc R . .
C40 C 0.6244(4) -0.0948(4) 0.2865(4) 0.078(2) Uani 1 1 d U . .
H40A H 0.5783 -0.0828 0.2588 0.116 Uiso 1 1 calc R . .
H40B H 0.6206 -0.1376 0.3117 0.116 Uiso 1 1 calc R . .
H40C H 0.6771 -0.1019 0.2585 0.116 Uiso 1 1 calc R . .
C41 C 0.5082(3) 0.4341(3) 0.3607(2) 0.0319(12) Uani 1 1 d . A .
C42 C 0.8724(3) 0.3846(2) 0.4668(2) 0.0244(10) Uani 1 1 d . A .
C43 C 0.5996(3) 0.2458(3) 0.6371(2) 0.0317(12) Uani 1 1 d . A .
C44 C 0.2982(3) 0.2209(3) 0.4952(3) 0.0390(13) Uani 1 1 d . A .
C45 C 0.1977(3) 0.0515(2) 0.0282(2) 0.0281(11) Uani 1 1 d . . .
C46 C 0.1768(3) 0.0919(2) -0.0277(2) 0.0292(11) Uani 1 1 d . B .
H46 H 0.1252 0.0920 -0.0443 0.035 Uiso 1 1 calc R . .
C47 C 0.2286(3) 0.1320(2) -0.0599(2) 0.0285(11) Uani 1 1 d . . .
C48 C 0.3027(3) 0.1333(2) -0.0347(2) 0.0321(12) Uani 1 1 d . B .
H48 H 0.3375 0.1622 -0.0553 0.039 Uiso 1 1 calc R . .
C49 C 0.3275(3) 0.0931(2) 0.0204(2) 0.0288(11) Uani 1 1 d . . .
C50 C 0.2757(3) 0.0503(2) 0.0493(2) 0.0292(11) Uani 1 1 d . B .
C51 C 0.4065(3) 0.0999(2) 0.0495(2) 0.0327(12) Uani 1 1 d . B .
H51A H 0.4181 0.0648 0.0853 0.039 Uiso 1 1 calc R . .
H51B H 0.4537 0.0910 0.0150 0.039 Uiso 1 1 calc R . .
C52 C 0.3977(3) 0.1718(2) 0.0765(2) 0.0277(11) Uani 1 1 d . . .
C53 C 0.4286(3) 0.2239(2) 0.0412(2) 0.0267(11) Uani 1 1 d . B .
H53 H 0.4619 0.2130 0.0008 0.032 Uiso 1 1 calc R . .
C54 C 0.4116(3) 0.2922(2) 0.0638(2) 0.0270(11) Uani 1 1 d . . .
C55 C 0.3657(2) 0.3069(2) 0.1244(2) 0.0231(10) Uani 1 1 d . B .
H55 H 0.3545 0.3530 0.1402 0.028 Uiso 1 1 calc R . .
C56 C 0.3360(2) 0.2560(2) 0.1622(2) 0.0231(10) Uani 1 1 d . . .
C57 C 0.3517(2) 0.1889(2) 0.1378(2) 0.0254(11) Uani 1 1 d . B .
C58 C 0.2820(2) 0.2731(2) 0.2268(2) 0.0267(11) Uani 1 1 d . B .
H58A H 0.2972 0.3128 0.2473 0.032 Uiso 1 1 calc R . .
H58B H 0.2922 0.2327 0.2576 0.032 Uiso 1 1 calc R . .
C59 C 0.1900(3) 0.2912(2) 0.2153(2) 0.0225(10) Uani 1 1 d . . .
C60 C 0.1591(3) 0.3505(2) 0.1795(2) 0.0250(11) Uani 1 1 d . B .
H60 H 0.1944 0.3816 0.1656 0.030 Uiso 1 1 calc R . .
C61 C 0.0777(3) 0.3656(2) 0.1632(2) 0.0272(11) Uani 1 1 d . . .
C62 C 0.0278(3) 0.3185(2) 0.1795(2) 0.0279(11) Uani 1 1 d . B .
H62 H -0.0268 0.3275 0.1662 0.034 Uiso 1 1 calc R . .
C63 C 0.0565(3) 0.2574(2) 0.2156(2) 0.0239(10) Uani 1 1 d . . .
C64 C 0.1364(3) 0.2469(2) 0.2362(2) 0.0228(10) Uani 1 1 d . B .
C65 C 0.0027(3) 0.2046(2) 0.2297(2) 0.0281(11) Uani 1 1 d . B .
H65A H -0.0538 0.2286 0.2465 0.034 Uiso 1 1 calc R . .
H65B H 0.0256 0.1718 0.2646 0.034 Uiso 1 1 calc R . .
C66 C -0.0027(3) 0.1638(2) 0.1691(2) 0.0230(10) Uani 1 1 d . . .
C67 C -0.0646(3) 0.1864(2) 0.1284(2) 0.0243(10) Uani 1 1 d . B .
H67 H -0.1062 0.2263 0.1403 0.029 Uiso 1 1 calc R . .
C68 C -0.0683(3) 0.1525(2) 0.0700(2) 0.0253(11) Uani 1 1 d . . .
C69 C -0.0056(3) 0.0958(2) 0.0521(2) 0.0264(11) Uani 1 1 d . B .
H69 H -0.0072 0.0731 0.0121 0.032 Uiso 1 1 calc R . .
C70 C 0.0595(3) 0.0711(2) 0.0906(2) 0.0247(10) Uani 1 1 d . . .
C71 C 0.0568(3) 0.1044(2) 0.1511(2) 0.0247(10) Uani 1 1 d . B .
C72 C 0.1327(3) 0.0166(2) 0.0662(2) 0.0287(11) Uani 1 1 d . B .
H72A H 0.1149 -0.0154 0.0371 0.034 Uiso 1 1 calc R . .
H72B H 0.1567 -0.0108 0.1040 0.034 Uiso 1 1 calc R . .
C73 C 0.3495(8) -0.0597(5) 0.0660(6) 0.041(2) Uani 0.50 1 d PDU B 2
H73A H 0.3103 -0.0832 0.0469 0.049 Uiso 0.50 1 calc PR B 2
H73B H 0.3887 -0.0475 0.0298 0.049 Uiso 0.50 1 calc PR B 2
C74 C 0.3957(7) -0.1068(5) 0.1151(7) 0.043(2) Uani 0.50 1 d PDU B 2
H74A H 0.4178 -0.1526 0.0948 0.051 Uiso 0.50 1 calc PR B 2
H74B H 0.3563 -0.1136 0.1533 0.051 Uiso 0.50 1 calc PR B 2
C75 C 0.4677(18) -0.0805(16) 0.1399(16) 0.050(5) Uani 0.50 1 d PDU B 2
H75A H 0.4948 -0.1143 0.1716 0.074 Uiso 0.50 1 calc PR B 2
H75B H 0.4465 -0.0359 0.1614 0.074 Uiso 0.50 1 calc PR B 2
H75C H 0.5080 -0.0747 0.1026 0.074 Uiso 0.50 1 calc PR B 2
C76 C 0.3661(3) 0.0996(2) 0.2213(2) 0.0323(12) Uani 1 1 d . . .
H76A H 0.3775 0.1316 0.2538 0.039 Uiso 1 1 calc R . .
H76B H 0.4198 0.0741 0.2002 0.039 Uiso 1 1 calc R . .
C77 C 0.3183(3) 0.0496(2) 0.2551(2) 0.0347(12) Uani 1 1 d . . .
H77A H 0.3107 0.0159 0.2226 0.042 Uiso 1 1 calc R . .
H77B H 0.2627 0.0753 0.2721 0.042 Uiso 1 1 calc R . .
C78 C 0.3616(3) 0.0104(3) 0.3118(3) 0.0476(14) Uani 1 1 d . . .
H78A H 0.4166 -0.0154 0.2951 0.071 Uiso 1 1 calc R . .
H78B H 0.3286 -0.0221 0.3320 0.071 Uiso 1 1 calc R . .
H78C H 0.3675 0.0435 0.3448 0.071 Uiso 1 1 calc R . .
C79 C 0.1504(18) 0.2233(13) 0.3495(14) 0.030(3) Uani 0.30 1 d PU C 1
H79A H 0.1963 0.2466 0.3559 0.036 Uiso 0.30 1 calc PR C 1
H79B H 0.0973 0.2575 0.3558 0.036 Uiso 0.30 1 calc PR C 1
C80 C 0.1506(10) 0.1655(9) 0.3946(8) 0.036(3) Uani 0.30 1 d PU C 1
H80A H 0.1884 0.1233 0.3764 0.043 Uiso 0.30 1 calc PR C 1
H80B H 0.1685 0.1756 0.4374 0.043 Uiso 0.30 1 calc PR C 1
C81 C 0.067(2) 0.1564(16) 0.4023(19) 0.038(6) Uani 0.30 1 d PU C 1
H81A H 0.0632 0.1174 0.4329 0.057 Uiso 0.30 1 calc PR C 1
H81B H 0.0508 0.1466 0.3595 0.057 Uiso 0.30 1 calc PR C 1
H81C H 0.0310 0.1988 0.4199 0.057 Uiso 0.30 1 calc PR C 1
C82 C 0.0893(8) 0.0153(6) 0.2282(5) 0.044(2) Uani 0.50 1 d PDU D 1
H82A H 0.0306 0.0298 0.2461 0.053 Uiso 0.50 1 calc PR D 1
H82B H 0.0924 -0.0214 0.1957 0.053 Uiso 0.50 1 calc PR D 1
C83 C 0.1390(8) -0.0138(6) 0.2821(6) 0.045(2) Uani 0.50 1 d PDU D 1
H83A H 0.1347 0.0226 0.3151 0.054 Uiso 0.50 1 calc PR D 1
H83B H 0.1979 -0.0271 0.2644 0.054 Uiso 0.50 1 calc PR D 1
C84 C 0.113(2) -0.0763(11) 0.3158(12) 0.038(3) Uani 0.50 1 d PDU D 1
H84A H 0.1483 -0.0933 0.3510 0.057 Uiso 0.50 1 calc PR D 1
H84B H 0.1178 -0.1130 0.2836 0.057 Uiso 0.50 1 calc PR D 1
H84C H 0.0549 -0.0632 0.3346 0.057 Uiso 0.50 1 calc PR D 1
C85 C 0.2005(3) 0.1765(2) -0.1183(2) 0.0335(11) Uani 1 1 d . B .
C86 C 0.4397(3) 0.3489(2) 0.0214(2) 0.0279(11) Uani 1 1 d . B .
C87 C 0.0472(3) 0.4329(2) 0.1252(2) 0.0353(12) Uani 1 1 d . B .
C88 C -0.1371(3) 0.1783(2) 0.0271(2) 0.0344(12) Uani 1 1 d . B .
C89 C 0.6008(3) 0.4040(2) 0.5226(2) 0.0216(10) Uani 1 1 d . . .
N90 N 0.5198(2) 0.41616(18) 0.54563(17) 0.0255(9) Uani 1 1 d . . .
H90 H 0.4991 0.4537 0.5688 0.031 Uiso 1 1 calc R . .
C91 C 0.4694(3) 0.3731(2) 0.5346(2) 0.0305(11) Uani 1 1 d . . .
H91 H 0.4131 0.3834 0.5525 0.037 Uiso 1 1 calc R . .
C92 C 0.4980(3) 0.3152(2) 0.4982(2) 0.0344(12) Uani 1 1 d . . .
H92 H 0.4623 0.2852 0.4902 0.041 Uiso 1 1 calc R . .
C93 C 0.5817(3) 0.3008(2) 0.4728(2) 0.0296(11) Uani 1 1 d . . .
H93 H 0.6031 0.2606 0.4472 0.035 Uiso 1 1 calc R . .
C94 C 0.6320(3) 0.3439(2) 0.4849(2) 0.0289(11) Uani 1 1 d . . .
H94 H 0.6887 0.3337 0.4678 0.035 Uiso 1 1 calc R . .
N95 N 0.6462(2) 0.44885(18) 0.53565(18) 0.0299(9) Uani 1 1 d . . .
H95A H 0.6235 0.4858 0.5590 0.036 Uiso 1 1 calc R . .
H95B H 0.6990 0.4416 0.5210 0.036 Uiso 1 1 calc R . .
C96 C 0.0340(5) 0.3872(3) -0.0289(3) 0.0667(17) Uani 1 1 d U . .
N97 N 0.0863(3) 0.4255(3) -0.0522(2) 0.0616(14) Uani 1 1 d U . .
H97 H 0.0676 0.4641 -0.0741 0.074 Uiso 1 1 calc R . .
C98 C 0.1655(4) 0.4087(4) -0.0441(3) 0.0773(19) Uani 1 1 d U . .
H98 H 0.1999 0.4394 -0.0613 0.093 Uiso 1 1 calc R . .
C99 C 0.2011(5) 0.3498(4) -0.0126(3) 0.086(2) Uani 1 1 d U . .
H99 H 0.2585 0.3392 -0.0064 0.103 Uiso 1 1 calc R . .
C100 C 0.1460(5) 0.3041(4) 0.0112(3) 0.084(2) Uani 1 1 d U . .
H100 H 0.1681 0.2616 0.0328 0.100 Uiso 1 1 calc R . .
C101 C 0.0654(4) 0.3199(3) 0.0035(3) 0.0710(18) Uani 1 1 d U . .
H101 H 0.0297 0.2893 0.0183 0.085 Uiso 1 1 calc R . .
N102 N -0.0443(4) 0.4065(3) -0.0355(3) 0.0843(19) Uani 1 1 d U . .
H10A H -0.0631 0.4459 -0.0560 0.101 Uiso 1 1 calc R . .
H10B H -0.0788 0.3802 -0.0196 0.101 Uiso 1 1 calc R . .
C103 C 0.4909(3) 0.5047(3) -0.1005(2) 0.0372(12) Uani 1 1 d . . .
N104 N 0.4224(2) 0.5120(2) -0.05759(19) 0.0338(10) Uani 1 1 d . . .
H104 H 0.4179 0.4784 -0.0286 0.041 Uiso 1 1 calc R . .
C105 C 0.3608(3) 0.5685(2) -0.0573(2) 0.0380(12) Uani 1 1 d . . .
H105 H 0.3134 0.5708 -0.0265 0.046 Uiso 1 1 calc R . .
C106 C 0.3647(3) 0.6222(3) -0.0997(2) 0.0427(13) Uani 1 1 d . . .
H106 H 0.3209 0.6620 -0.0992 0.051 Uiso 1 1 calc R . .
C107 C 0.4359(3) 0.6172(3) -0.1450(3) 0.0429(13) Uani 1 1 d . . .
H107 H 0.4404 0.6543 -0.1753 0.052 Uiso 1 1 calc R . .
C108 C 0.4979(3) 0.5599(3) -0.1456(2) 0.0431(13) Uani 1 1 d . . .
H108 H 0.5457 0.5570 -0.1761 0.052 Uiso 1 1 calc R . .
N109 N 0.5478(3) 0.4464(2) -0.0983(2) 0.0477(11) Uani 1 1 d . . .
H10C H 0.5405 0.4135 -0.0693 0.057 Uiso 1 1 calc R . .
H10D H 0.5930 0.4406 -0.1259 0.057 Uiso 1 1 calc R . .
C110 C -0.3112(3) 0.2466(2) -0.0937(2) 0.0240(10) Uani 1 1 d . . .
N111 N -0.2350(2) 0.21218(18) -0.11348(17) 0.0254(9) Uani 1 1 d . . .
H111 H -0.2011 0.1955 -0.0834 0.030 Uiso 1 1 calc R . .
C112 C -0.2070(3) 0.2016(2) -0.1784(2) 0.0308(11) Uani 1 1 d . . .
H112 H -0.1525 0.1759 -0.1902 0.037 Uiso 1 1 calc R . .
C113 C -0.2567(3) 0.2276(3) -0.2252(2) 0.0438(14) Uani 1 1 d . . .
H113 H -0.2378 0.2209 -0.2705 0.053 Uiso 1 1 calc R . .
C114 C -0.3367(3) 0.2649(3) -0.2064(3) 0.0525(16) Uani 1 1 d . . .
H114 H -0.3720 0.2847 -0.2392 0.063 Uiso 1 1 calc R . .
C115 C -0.3640(3) 0.2729(3) -0.1422(2) 0.0405(13) Uani 1 1 d . . .
H115 H -0.4193 0.2964 -0.1298 0.049 Uiso 1 1 calc R . .
N116 N -0.3330(2) 0.2542(2) -0.02978(19) 0.0353(10) Uani 1 1 d . . .
H11A H -0.2975 0.2366 -0.0012 0.042 Uiso 1 1 calc R . .
H11B H -0.3831 0.2768 -0.0159 0.042 Uiso 1 1 calc R . .
C117 C 0.3995(3) 0.3088(3) 0.7944(3) 0.0445(14) Uani 1 1 d . . .
N118 N 0.4511(3) 0.3324(3) 0.7489(2) 0.0493(12) Uani 1 1 d . . .
H118 H 0.4843 0.3016 0.7231 0.059 Uiso 1 1 calc R . .
C119 C 0.4568(5) 0.3980(4) 0.7393(4) 0.073(2) Uani 1 1 d . . .
H119 H 0.4964 0.4110 0.7069 0.088 Uiso 1 1 calc R . .
C120 C 0.4049(5) 0.4452(4) 0.7767(4) 0.077(2) Uani 1 1 d . . .
H120 H 0.4052 0.4930 0.7690 0.092 Uiso 1 1 calc R . .
C121 C 0.3498(5) 0.4257(4) 0.8273(4) 0.089(3) Uani 1 1 d . . .
H121 H 0.3147 0.4599 0.8545 0.106 Uiso 1 1 calc R . .
C122 C 0.3468(3) 0.3541(4) 0.8375(3) 0.068(2) Uani 1 1 d . . .
H122 H 0.3111 0.3387 0.8716 0.082 Uiso 1 1 calc R . .
N123 N 0.4012(3) 0.2435(3) 0.7966(3) 0.0662(14) Uani 1 1 d . . .
H12A H 0.4356 0.2158 0.7688 0.079 Uiso 1 1 calc R . .
H12B H 0.3679 0.2263 0.8260 0.079 Uiso 1 1 calc R . .
C124 C 0.0686(4) 0.3413(3) -0.1992(2) 0.0429(14) Uani 1 1 d . . .
N125 N 0.0326(3) 0.2937(2) -0.16515(18) 0.0347(10) Uani 1 1 d . . .
H125 H 0.0646 0.2562 -0.1498 0.042 Uiso 1 1 calc R . .
C126 C -0.0507(3) 0.3010(3) -0.1534(3) 0.0420(13) Uani 1 1 d . . .
H126 H -0.0726 0.2657 -0.1292 0.050 Uiso 1 1 calc R . .
C127 C -0.1029(4) 0.3568(3) -0.1752(3) 0.0588(17) Uani 1 1 d . . .
H127 H -0.1612 0.3611 -0.1674 0.071 Uiso 1 1 calc R . .
C128 C -0.0684(4) 0.4092(3) -0.2102(3) 0.0615(18) Uani 1 1 d . . .
H128 H -0.1039 0.4498 -0.2256 0.074 Uiso 1 1 calc R . .
C129 C 0.0136(4) 0.4018(3) -0.2216(3) 0.0572(17) Uani 1 1 d . . .
H129 H 0.0360 0.4373 -0.2450 0.069 Uiso 1 1 calc R . .
N130 N 0.1496(3) 0.3302(2) -0.2095(2) 0.0519(12) Uani 1 1 d . . .
H13A H 0.1801 0.2919 -0.1942 0.062 Uiso 1 1 calc R . .
H13B H 0.1736 0.3610 -0.2317 0.062 Uiso 1 1 calc R . .
C131 C 0.0726(3) 0.2679(2) 0.5924(2) 0.0300(12) Uani 1 1 d . . .
N132 N 0.1368(2) 0.22983(18) 0.62118(18) 0.0313(9) Uani 1 1 d . . .
H132 H 0.1873 0.2272 0.6020 0.038 Uiso 1 1 calc R . .
C133 C 0.1261(3) 0.1953(2) 0.6790(2) 0.0367(12) Uani 1 1 d . . .
H133 H 0.1732 0.1690 0.6980 0.044 Uiso 1 1 calc R . .
C134 C 0.0498(3) 0.1973(2) 0.7103(2) 0.0389(13) Uani 1 1 d . . .
H134 H 0.0425 0.1723 0.7505 0.047 Uiso 1 1 calc R . .
C135 C -0.0177(3) 0.2375(2) 0.6817(2) 0.0360(12) Uani 1 1 d . . .
H135 H -0.0720 0.2403 0.7030 0.043 Uiso 1 1 calc R . .
C136 C -0.0074(3) 0.2727(2) 0.6238(2) 0.0333(12) Uani 1 1 d . . .
H136 H -0.0538 0.3003 0.6050 0.040 Uiso 1 1 calc R . .
N137 N 0.0887(2) 0.30039(19) 0.5347(2) 0.0388(10) Uani 1 1 d . . .
H13C H 0.1401 0.2962 0.5171 0.047 Uiso 1 1 calc R . .
H13D H 0.0477 0.3258 0.5147 0.047 Uiso 1 1 calc R . .
C138 C 0.8874(9) 0.5572(7) 0.5650(7) 0.025(2) Uani 0.40 1 d PU E 2
N139 N 0.9389(9) 0.4951(8) 0.5677(9) 0.024(2) Uani 0.40 1 d PU E 2
H139 H 0.9295 0.4617 0.5440 0.028 Uiso 0.40 1 calc PR E 2
C140 C 1.0045(11) 0.4800(9) 0.6044(10) 0.028(3) Uani 0.40 1 d PU E 2
H140 H 1.0403 0.4355 0.6020 0.034 Uiso 0.40 1 calc PR E 2
C141 C 1.0198(10) 0.5315(10) 0.6468(10) 0.030(3) Uani 0.40 1 d PU E 2
H141 H 1.0647 0.5231 0.6737 0.036 Uiso 0.40 1 calc PR E 2
C142 C 0.9613(9) 0.5973(7) 0.6454(7) 0.030(3) Uani 0.40 1 d PU E 2
H142 H 0.9668 0.6329 0.6738 0.036 Uiso 0.40 1 calc PR E 2
C143 C 0.8985(7) 0.6107(6) 0.6048(6) 0.026(2) Uani 0.40 1 d PU E 2
H143 H 0.8630 0.6553 0.6035 0.031 Uiso 0.40 1 calc PR E 2
N144 N 0.8278(6) 0.5656(6) 0.5259(6) 0.032(3) Uani 0.40 1 d PU E 2
H14C H 0.8223 0.5309 0.5020 0.038 Uiso 0.40 1 calc PR E 2
H14D H 0.7934 0.6061 0.5234 0.038 Uiso 0.40 1 calc PR E 2
C145 C 0.9045(6) 0.5284(6) 0.5904(5) 0.0253(18) Uani 0.60 1 d PU F 1
N146 N 0.9701(6) 0.4761(5) 0.5753(6) 0.027(2) Uani 0.60 1 d PU F 1
H146 H 0.9650 0.4451 0.5469 0.032 Uiso 0.60 1 calc PR F 1
C147 C 1.0448(6) 0.4689(5) 0.6022(5) 0.029(2) Uani 0.60 1 d PU F 1
H147 H 1.0893 0.4316 0.5893 0.034 Uiso 0.60 1 calc PR F 1
C148 C 1.0545(6) 0.5142(5) 0.6462(6) 0.033(2) Uani 0.60 1 d PU F 1
H148 H 1.1059 0.5106 0.6644 0.040 Uiso 0.60 1 calc PR F 1
C149 C 0.9850(6) 0.5683(6) 0.6650(5) 0.031(2) Uani 0.60 1 d PU F 1
H149 H 0.9903 0.6002 0.6972 0.037 Uiso 0.60 1 calc PR F 1
C150 C 0.9119(5) 0.5758(4) 0.6388(4) 0.0298(17) Uani 0.60 1 d PU F 1
H150 H 0.8665 0.6120 0.6526 0.036 Uiso 0.60 1 calc PR F 1
N151 N 0.8364(5) 0.5328(4) 0.5605(4) 0.0356(18) Uani 0.60 1 d PU F 1
H15A H 0.8341 0.5019 0.5311 0.043 Uiso 0.60 1 calc PR F 1
H15B H 0.7933 0.5667 0.5700 0.043 Uiso 0.60 1 calc PR F 1
C152 C 0.7868(4) 0.3816(3) 0.6612(3) 0.0558(16) Uani 1 1 d . . .
H1 H 0.7736 0.3694 0.7075 0.084 Uiso 1 1 calc R . .
H3 H 0.7448 0.4213 0.6480 0.084 Uiso 1 1 calc R . .
H15C H 0.8415 0.3938 0.6557 0.084 Uiso 1 1 calc R . .
C153 C -0.1885(5) 0.4503(4) 0.2184(3) 0.089(2) Uani 1 1 d . . .
H15D H -0.1403 0.4262 0.2404 0.134 Uiso 1 1 calc R . .
H15E H -0.2385 0.4362 0.2391 0.134 Uiso 1 1 calc R . .
H15F H -0.1946 0.5005 0.2223 0.134 Uiso 1 1 calc R . .
O200 O 0.7023(3) 0.6298(3) 0.6162(3) 0.0954(15) Uani 1 1 d . . .
O202 O 0.6720(4) 0.5475(4) 0.7343(4) 0.057(2) Uiso 0.50 1 d P . .
O204 O 0.6982(3) 0.4543(3) 0.8156(3) 0.0955(17) Uani 1 1 d . . .
O250 O 0.3609(7) 0.2665(6) 0.6409(5) 0.059(3) Uiso 0.35 1 d P G 1
C251 C 0.2780(5) 0.3323(4) 0.6488(4) 0.051(2) Uiso 0.65 1 d P H 2
O252 O 0.2350(3) 0.3888(2) 0.6828(2) 0.0285(11) Uiso 0.65 1 d P H 2
C31A C 0.6629(9) 0.1013(8) 0.0826(7) 0.095(5) Uiso 0.50 1 d PD A 1
H31D H 0.6644 0.0525 0.0736 0.142 Uiso 0.50 1 calc PR A 1
H31E H 0.7019 0.1190 0.0506 0.142 Uiso 0.50 1 calc PR A 1
H31F H 0.6067 0.1285 0.0790 0.142 Uiso 0.50 1 calc PR A 1
C73A C 0.3131(6) -0.0664(4) 0.0958(6) 0.027(2) Uani 0.50 1 d PDU B 1
H73C H 0.2791 -0.0781 0.0624 0.033 Uiso 0.50 1 calc PR B 1
H73D H 0.2979 -0.0882 0.1386 0.033 Uiso 0.50 1 calc PR B 1
C74A C 0.4057(6) -0.0905(5) 0.0745(6) 0.032(2) Uani 0.50 1 d PDU B 1
H74C H 0.4159 -0.1377 0.0563 0.038 Uiso 0.50 1 calc PR B 1
H74D H 0.4228 -0.0590 0.0393 0.038 Uiso 0.50 1 calc PR B 1
C75A C 0.4573(17) -0.0913(16) 0.1322(13) 0.040(4) Uani 0.50 1 d PDU B 1
H75D H 0.5162 -0.1069 0.1172 0.060 Uiso 0.50 1 calc PR B 1
H75E H 0.4411 -0.1231 0.1667 0.060 Uiso 0.50 1 calc PR B 1
H75F H 0.4480 -0.0444 0.1498 0.060 Uiso 0.50 1 calc PR B 1
C80A C 0.0912(4) 0.2074(4) 0.3853(3) 0.0302(15) Uani 0.70 1 d PU C 2
H80C H 0.0468 0.2398 0.3641 0.036 Uiso 0.70 1 calc PR C 2
H80D H 0.0957 0.2261 0.4288 0.036 Uiso 0.70 1 calc PR C 2
C82A C 0.0956(9) 0.0464(6) 0.2530(6) 0.067(3) Uani 0.50 1 d PDU D 2
H82C H 0.0345 0.0533 0.2611 0.081 Uiso 0.50 1 calc PR D 2
H82D H 0.1160 0.0681 0.2893 0.081 Uiso 0.50 1 calc PR D 2
C83A C 0.1321(10) -0.0271(6) 0.2514(7) 0.057(3) Uani 0.50 1 d PDU D 2
H83C H 0.1916 -0.0336 0.2356 0.068 Uiso 0.50 1 calc PR D 2
H83D H 0.1048 -0.0497 0.2199 0.068 Uiso 0.50 1 calc PR D 2
C30A C 0.6867(9) 0.1070(6) 0.1512(6) 0.080(4) Uiso 0.50 1 d PD A 1
H30C H 0.7432 0.0790 0.1549 0.096 Uiso 0.50 1 calc PR A 1
H30D H 0.6480 0.0879 0.1833 0.096 Uiso 0.50 1 calc PR A 1
C29A C 0.6845(6) 0.1894(4) 0.1701(4) 0.029(2) Uiso 0.50 1 d PD A 1
H29C H 0.7379 0.2034 0.1568 0.035 Uiso 0.50 1 calc PR A 1
H29D H 0.6387 0.2226 0.1513 0.035 Uiso 0.50 1 calc PR A 1
C84A C 0.123(2) -0.0617(12) 0.3195(11) 0.038(3) Uani 0.50 1 d PDU D 2
H84D H 0.1484 -0.1113 0.3166 0.057 Uiso 0.50 1 calc PR D 2
H84E H 0.0640 -0.0561 0.3349 0.057 Uiso 0.50 1 calc PR D 2
H84F H 0.1507 -0.0400 0.3506 0.057 Uiso 0.50 1 calc PR D 2
C79A C 0.1737(6) 0.2026(5) 0.3425(5) 0.031(2) Uani 0.70 1 d PU C 2
H79C H 0.1933 0.2465 0.3445 0.037 Uiso 0.70 1 calc PR C 2
H79D H 0.2161 0.1645 0.3591 0.037 Uiso 0.70 1 calc PR C 2
C81A C 0.0675(9) 0.1320(5) 0.3951(7) 0.036(3) Uani 0.70 1 d PU C 2
H81D H 0.0147 0.1362 0.4225 0.055 Uiso 0.70 1 calc PR C 2
H81E H 0.1111 0.1002 0.4166 0.055 Uiso 0.70 1 calc PR C 2
H81F H 0.0622 0.1139 0.3520 0.055 Uiso 0.70 1 calc PR C 2

loop_
_atom_site_aniso_label
_atom_site_aniso_U_11
_atom_site_aniso_U_22
_atom_site_aniso_U_33
_atom_site_aniso_U_23
_atom_site_aniso_U_13
_atom_site_aniso_U_12
O1 0.0313(18) 0.0236(17) 0.0289(18) -0.0009(14) -0.0078(14) -0.0053(14)
C1 0.023(3) 0.034(3) 0.021(3) 0.007(2) -0.007(2) -0.012(2)
O2 0.0192(16) 0.0215(16) 0.0259(17) -0.0061(13) -0.0031(13) -0.0050(13)
C2 0.016(2) 0.040(3) 0.022(3) 0.004(2) -0.003(2) -0.003(2)
O3 0.0384(19) 0.0196(17) 0.0313(18) 0.0031(14) -0.0097(15) -0.0081(14)
C3 0.016(3) 0.032(3) 0.020(2) 0.000(2) -0.0006(19) 0.001(2)
O4 0.026(2) 0.071(3) 0.039(2) 0.020(2) -0.0045(17) -0.0164(18)
C4 0.023(3) 0.028(3) 0.022(3) 0.003(2) -0.005(2) -0.008(2)
O5 0.021(2) 0.093(3) 0.089(3) -0.064(3) -0.013(2) 0.0137(19)
C5 0.020(2) 0.020(2) 0.022(2) 0.0047(19) -0.004(2) -0.004(2)
O6 0.0306(19) 0.0252(18) 0.042(2) -0.0004(15) 0.0028(16) -0.0007(15)
C6 0.025(3) 0.020(2) 0.023(3) 0.005(2) -0.006(2) -0.002(2)
O7 0.0265(18) 0.0244(18) 0.045(2) -0.0097(15) -0.0044(15) -0.0053(15)
C7 0.021(3) 0.024(2) 0.024(3) -0.0016(19) -0.001(2) -0.0045(19)
O8 0.0347(19) 0.0281(18) 0.037(2) 0.0005(14) -0.0186(17) -0.0094(14)
C8 0.010(2) 0.024(2) 0.021(2) -0.002(2) 0.0005(18) -0.0013(18)
O9 0.0337(19) 0.034(2) 0.0254(18) -0.0006(15) 0.0004(15) -0.0002(16)
C9 0.018(2) 0.020(2) 0.029(3) 0.001(2) -0.001(2) -0.0020(19)
O10 0.032(2) 0.080(3) 0.039(2) -0.0094(19) 0.0094(18) -0.0159(19)
C10 0.014(2) 0.025(3) 0.025(3) -0.002(2) 0.000(2) -0.0064(18)
O11 0.038(2) 0.067(2) 0.032(2) 0.0078(18) -0.0040(16) -0.0200(18)
C11 0.013(2) 0.029(3) 0.021(2) -0.003(2) 0.0010(19) -0.0013(19)
O12 0.045(2) 0.048(2) 0.040(2) 0.0066(18) -0.0018(18) -0.0175(18)
C12 0.013(2) 0.023(2) 0.023(3) -0.001(2) -0.0002(19) -0.0010(18)
O13 0.044(2) 0.0211(17) 0.062(2) 0.0084(16) -0.0304(18) -0.0015(15)
C13 0.013(2) 0.023(3) 0.024(3) -0.004(2) 0.0018(19) -0.0039(18)
O14 0.0266(17) 0.0294(18) 0.0358(19) 0.0083(14) -0.0141(15) -0.0116(14)
C14 0.022(3) 0.024(2) 0.024(3) -0.001(2) -0.006(2) -0.0034(19)
O15 0.0373(19) 0.043(2) 0.0243(18) 0.0101(15) -0.0105(15) -0.0183(15)
C15 0.023(3) 0.021(2) 0.024(3) 0.005(2) -0.004(2) -0.006(2)
O16 0.0326(19) 0.042(2) 0.0345(19) 0.0045(15) -0.0150(15) -0.0020(15)
C16 0.025(3) 0.025(3) 0.025(3) 0.005(2) -0.008(2) -0.006(2)
O17 0.0334(19) 0.045(2) 0.040(2) 0.0093(16) -0.0121(16) -0.0132(15)
C17 0.018(3) 0.030(3) 0.025(3) 0.004(2) -0.004(2) -0.005(2)
O18 0.034(2) 0.063(2) 0.040(2) 0.0110(17) -0.0051(16) -0.0178(17)
C18 0.018(3) 0.044(3) 0.028(3) 0.017(2) -0.003(2) -0.009(2)
O19 0.0282(18) 0.0406(19) 0.037(2) 0.0026(15) 0.0018(15) -0.0044(15)
C19 0.030(3) 0.030(3) 0.022(3) 0.011(2) -0.006(2) -0.011(2)
O20 0.0366(19) 0.0273(18) 0.046(2) 0.0052(15) 0.0081(16) -0.0075(14)
C20 0.029(3) 0.021(3) 0.018(2) 0.003(2) -0.004(2) -0.004(2)
O21 0.044(2) 0.0330(19) 0.047(2) 0.0073(16) -0.0109(17) -0.0024(15)
C21 0.038(3) 0.040(3) 0.034(3) 0.012(2) -0.009(2) -0.027(2)
O22 0.029(2) 0.049(2) 0.092(3) 0.007(2) -0.025(2) -0.0003(17)
C22 0.034(3) 0.044(3) 0.032(3) 0.007(2) -0.010(2) -0.026(2)
O23 0.044(2) 0.057(2) 0.031(2) -0.0166(17) -0.0157(16) 0.0211(17)
C23 0.045(3) 0.041(3) 0.026(3) 0.007(2) -0.008(3) -0.029(3)
O24 0.039(2) 0.046(2) 0.0274(19) -0.0110(15) -0.0170(16) 0.0089(16)
C24 0.029(3) 0.045(3) 0.031(3) 0.004(2) -0.004(2) -0.025(2)
O25 0.054(2) 0.038(2) 0.061(2) 0.0154(17) -0.0149(19) -0.0181(17)
C25 0.031(3) 0.045(3) 0.035(3) 0.007(2) -0.014(3) -0.021(2)
O26 0.053(2) 0.049(2) 0.054(2) -0.0227(18) 0.0004(19) -0.0061(18)
C26 0.031(3) 0.046(3) 0.027(3) 0.007(2) -0.010(2) -0.026(2)
O27 0.073(3) 0.049(3) 0.108(4) 0.005(2) 0.018(3) -0.002(2)
C27 0.027(3) 0.044(3) 0.036(3) 0.009(2) -0.010(2) -0.025(2)
O28 0.089(4) 0.091(4) 0.198(7) 0.040(4) -0.004(4) -0.020(3)
C28 0.028(3) 0.043(3) 0.031(3) 0.010(2) -0.010(2) -0.019(2)
O29 0.036(2) 0.047(2) 0.036(2) 0.0049(16) -0.0099(16) -0.0105(16)
O30 0.070(3) 0.108(4) 0.118(4) -0.041(3) 0.001(3) -0.025(3)
C32 0.026(3) 0.022(2) 0.030(3) -0.002(2) -0.001(2) 0.000(2)
C33 0.035(3) 0.023(3) 0.028(3) -0.001(2) -0.007(2) -0.002(2)
C34 0.048(3) 0.033(3) 0.042(3) -0.010(2) -0.004(3) 0.002(2)
C35 0.049(3) 0.025(3) 0.035(3) 0.010(2) -0.014(3) -0.009(2)
C36 0.051(3) 0.025(3) 0.046(3) 0.001(2) -0.022(3) 0.001(2)
C37 0.045(3) 0.035(3) 0.046(3) -0.004(2) -0.007(3) 0.005(2)
C38 0.080(5) 0.114(6) 0.073(5) -0.029(5) -0.040(4) 0.017(4)
C39 0.130(6) 0.083(5) 0.121(6) 0.028(4) -0.079(5) -0.040(4)
C40 0.070(4) 0.077(5) 0.090(5) -0.006(4) -0.027(4) -0.018(4)
C41 0.023(3) 0.044(3) 0.025(3) -0.001(2) -0.006(2) 0.004(2)
C42 0.025(3) 0.025(3) 0.023(3) 0.000(2) 0.003(2) -0.009(2)
C43 0.025(3) 0.043(3) 0.025(3) 0.009(2) -0.002(2) -0.005(2)
C44 0.042(3) 0.047(3) 0.039(3) 0.002(3) -0.010(3) -0.030(3)
C45 0.028(3) 0.019(2) 0.037(3) -0.004(2) -0.009(2) 0.000(2)
C46 0.023(3) 0.029(3) 0.036(3) -0.004(2) -0.009(2) -0.002(2)
C47 0.025(3) 0.030(3) 0.030(3) -0.002(2) -0.003(2) -0.003(2)
C48 0.022(3) 0.031(3) 0.043(3) -0.008(2) 0.000(2) -0.004(2)
C49 0.025(3) 0.021(3) 0.040(3) -0.005(2) -0.008(2) 0.001(2)
C50 0.032(3) 0.019(2) 0.035(3) -0.002(2) -0.013(2) 0.004(2)
C51 0.024(3) 0.025(3) 0.047(3) -0.002(2) -0.008(2) 0.001(2)
C52 0.015(2) 0.030(3) 0.037(3) -0.004(2) -0.011(2) 0.002(2)
C53 0.020(3) 0.029(3) 0.030(3) 0.000(2) -0.003(2) -0.002(2)
C54 0.019(2) 0.030(3) 0.032(3) 0.000(2) -0.006(2) -0.005(2)
C55 0.017(2) 0.022(2) 0.030(3) 0.001(2) -0.006(2) -0.0026(19)
C56 0.017(2) 0.023(3) 0.031(3) 0.001(2) -0.010(2) -0.0039(19)
C57 0.014(2) 0.027(3) 0.038(3) 0.006(2) -0.013(2) -0.006(2)
C58 0.025(3) 0.028(3) 0.031(3) 0.002(2) -0.012(2) -0.010(2)
C59 0.023(3) 0.025(3) 0.021(2) -0.002(2) -0.004(2) -0.008(2)
C60 0.023(3) 0.025(3) 0.029(3) -0.002(2) -0.003(2) -0.007(2)
C61 0.027(3) 0.024(3) 0.030(3) -0.005(2) -0.003(2) -0.001(2)
C62 0.020(3) 0.037(3) 0.028(3) -0.006(2) -0.003(2) -0.007(2)
C63 0.025(3) 0.032(3) 0.016(2) -0.006(2) 0.000(2) -0.009(2)
C64 0.024(3) 0.030(3) 0.015(2) -0.003(2) 0.000(2) -0.007(2)
C65 0.028(3) 0.038(3) 0.024(3) 0.000(2) -0.003(2) -0.017(2)
C66 0.025(3) 0.028(3) 0.019(2) 0.004(2) -0.002(2) -0.014(2)
C67 0.024(3) 0.022(2) 0.026(3) 0.000(2) -0.001(2) -0.005(2)
C68 0.024(3) 0.029(3) 0.024(3) 0.002(2) -0.004(2) -0.006(2)
C69 0.028(3) 0.026(3) 0.027(3) 0.001(2) -0.008(2) -0.008(2)
C70 0.025(3) 0.021(2) 0.030(3) 0.006(2) -0.005(2) -0.009(2)
C71 0.025(3) 0.028(2) 0.026(3) 0.007(2) -0.011(2) -0.013(2)
C72 0.033(3) 0.016(2) 0.039(3) 0.005(2) -0.014(2) -0.007(2)
C73 0.040(6) 0.023(5) 0.061(6) 0.002(5) -0.013(5) -0.006(4)
C74 0.038(5) 0.022(4) 0.066(6) 0.003(5) -0.015(5) 0.003(4)
C75 0.042(10) 0.033(11) 0.076(9) -0.006(7) -0.036(7) 0.001(7)
C76 0.029(3) 0.031(3) 0.041(3) 0.003(2) -0.014(2) -0.009(2)
C77 0.040(3) 0.027(3) 0.040(3) 0.003(2) -0.007(2) -0.012(2)
C78 0.049(3) 0.047(3) 0.048(3) 0.015(3) -0.011(3) -0.012(3)
C79 0.037(7) 0.037(7) 0.019(6) -0.001(6) -0.006(6) -0.011(6)
C80 0.042(6) 0.040(6) 0.026(5) -0.003(5) -0.004(5) -0.010(5)
C81 0.034(9) 0.035(12) 0.043(9) -0.013(10) -0.014(8) 0.003(10)
C82 0.089(6) 0.030(6) 0.024(5) 0.007(4) -0.037(5) -0.026(5)
C83 0.079(5) 0.047(5) 0.024(5) 0.009(5) -0.028(5) -0.037(4)
C84 0.043(6) 0.029(7) 0.047(4) 0.008(4) -0.012(4) -0.018(5)
C85 0.026(3) 0.042(3) 0.032(3) 0.004(2) -0.001(2) -0.011(2)
C86 0.020(2) 0.034(3) 0.029(3) -0.002(2) -0.002(2) -0.005(2)
C87 0.030(3) 0.030(3) 0.047(3) -0.003(2) -0.015(2) -0.003(2)
C88 0.036(3) 0.035(3) 0.028(3) 0.001(2) -0.006(2) 0.002(2)
C89 0.022(3) 0.024(3) 0.017(2) 0.002(2) -0.004(2) -0.001(2)
N90 0.023(2) 0.025(2) 0.026(2) 0.0002(17) -0.0034(18) -0.0003(17)
C91 0.026(3) 0.037(3) 0.029(3) 0.002(2) -0.006(2) -0.006(2)
C92 0.035(3) 0.037(3) 0.034(3) 0.001(2) -0.010(2) -0.011(2)
C93 0.031(3) 0.028(3) 0.027(3) 0.000(2) -0.008(2) 0.000(2)
C94 0.025(3) 0.030(3) 0.027(3) 0.004(2) -0.003(2) 0.004(2)
N95 0.023(2) 0.027(2) 0.037(2) -0.0084(18) 0.0011(18) 0.0003(17)
C96 0.084(4) 0.051(4) 0.068(4) -0.021(3) -0.032(4) -0.005(3)
N97 0.060(3) 0.059(3) 0.060(3) -0.007(2) -0.033(3) 0.014(3)
C98 0.071(4) 0.090(4) 0.061(4) -0.013(3) -0.010(3) 0.011(4)
C99 0.086(5) 0.084(5) 0.065(4) -0.007(4) -0.001(4) 0.030(4)
C100 0.117(5) 0.062(4) 0.055(4) -0.013(3) -0.008(4) 0.023(4)
C101 0.097(4) 0.051(3) 0.053(4) -0.016(3) -0.043(3) 0.032(3)
N102 0.111(5) 0.057(3) 0.076(4) -0.021(3) -0.066(4) 0.033(3)
C103 0.036(3) 0.043(3) 0.035(3) 0.001(3) -0.003(3) -0.015(3)
N104 0.038(3) 0.034(2) 0.031(2) 0.0068(18) -0.002(2) -0.014(2)
C105 0.038(3) 0.035(3) 0.038(3) 0.003(2) 0.002(2) -0.002(3)
C106 0.052(4) 0.035(3) 0.040(3) 0.007(3) -0.002(3) -0.008(3)
C107 0.060(4) 0.037(3) 0.039(3) 0.007(2) -0.012(3) -0.025(3)
C108 0.049(3) 0.051(4) 0.033(3) 0.002(3) 0.007(3) -0.024(3)
N109 0.042(3) 0.049(3) 0.048(3) 0.004(2) 0.009(2) -0.008(2)
C110 0.023(3) 0.027(3) 0.022(3) -0.002(2) -0.002(2) -0.004(2)
N111 0.023(2) 0.030(2) 0.022(2) 0.0016(17) -0.0067(18) -0.0021(18)
C112 0.029(3) 0.035(3) 0.028(3) 0.000(2) -0.004(2) -0.006(2)
C113 0.040(3) 0.062(4) 0.026(3) 0.000(3) -0.005(3) -0.001(3)
C114 0.033(3) 0.079(4) 0.036(4) -0.006(3) -0.012(3) 0.015(3)
C115 0.028(3) 0.052(3) 0.035(3) -0.009(3) -0.007(3) 0.009(2)
N116 0.027(2) 0.043(2) 0.031(3) -0.0020(19) -0.0051(19) 0.0072(18)
C117 0.046(4) 0.040(4) 0.049(4) -0.008(3) -0.015(3) -0.007(3)
N118 0.034(3) 0.077(4) 0.040(3) -0.010(3) 0.001(2) -0.019(2)
C119 0.096(6) 0.056(5) 0.079(5) -0.020(4) -0.044(4) -0.021(4)
C120 0.079(5) 0.060(5) 0.100(6) 0.000(5) -0.029(5) -0.023(4)
C121 0.082(6) 0.083(6) 0.107(7) -0.060(5) -0.036(5) -0.006(4)
C122 0.038(4) 0.108(6) 0.059(4) -0.033(4) -0.006(3) -0.007(4)
N123 0.047(3) 0.069(4) 0.072(4) 0.017(3) 0.016(3) -0.003(3)
C124 0.063(4) 0.039(3) 0.032(3) 0.002(3) -0.017(3) -0.018(3)
N125 0.046(3) 0.028(2) 0.032(2) 0.0026(19) -0.010(2) -0.010(2)
C126 0.038(3) 0.037(3) 0.050(4) -0.011(3) -0.010(3) -0.002(3)
C127 0.058(4) 0.048(4) 0.069(4) -0.017(3) -0.029(3) 0.005(3)
C128 0.079(5) 0.041(4) 0.064(4) -0.006(3) -0.041(4) 0.006(3)
C129 0.091(5) 0.038(3) 0.049(4) 0.009(3) -0.034(4) -0.016(3)
N130 0.061(4) 0.053(3) 0.048(3) 0.018(2) -0.013(3) -0.027(2)
C131 0.041(3) 0.022(3) 0.026(3) -0.005(2) -0.012(3) -0.002(2)
N132 0.033(2) 0.029(2) 0.031(2) -0.0014(19) -0.0081(19) -0.0026(18)
C133 0.044(3) 0.034(3) 0.031(3) -0.003(2) -0.012(3) -0.001(2)
C134 0.056(4) 0.035(3) 0.022(3) -0.006(2) -0.003(3) -0.001(3)
C135 0.043(3) 0.032(3) 0.033(3) -0.011(2) -0.003(3) -0.006(2)
C136 0.033(3) 0.031(3) 0.035(3) -0.007(2) -0.008(2) -0.001(2)
N137 0.038(3) 0.035(2) 0.042(3) 0.006(2) -0.013(2) -0.0017(19)
C138 0.021(5) 0.022(5) 0.030(5) -0.002(4) 0.001(4) -0.005(4)
N139 0.022(6) 0.021(6) 0.029(5) -0.005(4) -0.004(5) -0.005(5)
C140 0.028(6) 0.023(5) 0.033(4) -0.002(4) -0.003(5) -0.004(5)
C141 0.027(6) 0.026(5) 0.035(4) -0.004(4) -0.003(5) -0.003(5)
C142 0.029(5) 0.025(6) 0.036(5) -0.003(4) 0.001(4) -0.006(5)
C143 0.026(4) 0.020(5) 0.033(5) -0.003(4) -0.001(4) -0.008(4)
N144 0.022(5) 0.028(6) 0.046(7) -0.012(5) -0.009(5) -0.001(5)
C145 0.025(4) 0.018(4) 0.032(4) -0.004(3) -0.002(4) -0.002(4)
N146 0.025(5) 0.021(4) 0.034(4) -0.005(4) -0.004(4) -0.003(3)
C147 0.023(5) 0.027(4) 0.036(4) -0.001(3) -0.007(5) -0.003(4)
C148 0.031(5) 0.029(5) 0.038(4) -0.002(4) 0.000(5) -0.004(4)
C149 0.030(5) 0.026(5) 0.038(4) -0.005(4) -0.001(4) -0.007(4)
C150 0.027(4) 0.026(4) 0.035(4) -0.010(3) 0.002(3) -0.003(3)
N151 0.033(4) 0.025(4) 0.047(5) -0.009(4) -0.011(4) 0.005(4)
C152 0.071(4) 0.037(3) 0.056(4) -0.012(3) -0.013(3) 0.001(3)
C153 0.140(7) 0.096(5) 0.038(4) -0.013(4) 0.036(4) -0.060(5)
O200 0.088(3) 0.079(3) 0.116(4) -0.007(3) -0.004(3) -0.012(3)
O204 0.051(3) 0.127(4) 0.108(4) -0.066(3) 0.019(3) -0.019(3)
C73A 0.028(5) 0.009(4) 0.046(6) 0.011(4) -0.005(4) -0.008(4)
C74A 0.030(5) 0.016(4) 0.046(6) 0.008(4) -0.005(5) 0.001(4)
C75A 0.021(8) 0.022(8) 0.079(10) 0.007(8) -0.016(7) -0.006(5)
C80A 0.032(4) 0.036(4) 0.021(3) 0.001(3) -0.006(3) -0.004(3)
C82A 0.087(6) 0.066(6) 0.048(6) 0.004(5) -0.019(5) -0.008(5)
C83A 0.078(6) 0.047(6) 0.050(6) -0.005(5) -0.012(6) -0.021(5)
C84A 0.043(6) 0.029(7) 0.047(4) 0.008(4) -0.012(4) -0.018(5)
C79A 0.039(6) 0.037(6) 0.019(4) -0.002(4) -0.004(4) -0.013(4)
C81A 0.037(5) 0.036(7) 0.040(6) 0.018(6) 0.003(4) -0.020(5)

loop_
_atom_type_symbol
_atom_type_description
_atom_type_scat_dispersion_real
_atom_type_scat_dispersion_imag
_atom_type_scat_source
C C 0.0033 0.0016 'International Tables Vol C Tables 4.2.6.8 and 6.1.1.4'
H H 0.0000 0.0000 'International Tables Vol C Tables 4.2.6.8 and 6.1.1.4'
O O 0.0106 0.0060 'International Tables Vol C Tables 4.2.6.8 and 6.1.1.4'
N N 0.0061 0.0033 'International Tables Vol C Tables 4.2.6.8 and 6.1.1.4'

loop_
_geom_angle_atom_site_label_1
_geom_angle_atom_site_label_2
_geom_angle_atom_site_label_3
_geom_angle
C6 O1 C29 112.5(4)
C6 O1 C29A 113.8(3)
C29 O1 C29A 17.6(4)
C2 C1 C6 117.9(4)
C2 C1 C28 119.6(4)
C6 C1 C28 122.4(4)
C13 O2 C32 114.6(3)
C3 C2 C1 122.8(4)
C20 O3 C35 110.6(3)
C2 C3 C4 117.6(4)
C2 C3 C41 121.2(4)
C4 C3 C41 121.0(4)
C27 O4 C38 116.0(4)
C3 C4 C5 122.3(4)
C4 C5 C6 117.9(4)
C4 C5 C7 119.3(4)
C6 C5 C7 122.7(4)
O1 C6 C1 118.8(4)
O1 C6 C5 120.0(4)
C1 C6 C5 121.2(4)
C5 C7 C8 111.2(3)
C9 C8 C13 117.8(4)
C9 C8 C7 121.6(4)
C13 C8 C7 120.3(3)
C10 C9 C8 121.3(4)
C9 C10 C11 119.3(4)
C9 C10 C42 121.3(4)
C11 C10 C42 119.2(4)
C10 C11 C12 121.3(4)
C13 C12 C11 118.4(4)
C13 C12 C14 120.6(4)
C11 C12 C14 120.8(4)
C50 O13 C73A 120.4(5)
C50 O13 C73 102.4(4)
C73A O13 C73 32.7(5)
O2 C13 C12 119.2(3)
O2 C13 C8 118.9(3)
C12 C13 C8 121.7(4)
C57 O14 C76 115.0(2)
C15 C14 C12 109.8(3)
C64 O15 C79A 118.2(4)
C64 O15 C79 103.5(9)
C79A O15 C79 17.8(10)
C20 C15 C16 117.8(4)
C20 C15 C14 122.2(4)
C16 C15 C14 119.9(4)
C71 O16 C82A 120.3(6)
C71 O16 C82 105.9(4)
C82A O16 C82 33.1(5)
C17 C16 C15 121.3(4)
C16 C17 C18 118.9(4)
C16 C17 C43 120.8(4)
C18 C17 C43 120.0(4)
C17 C18 C19 122.2(4)
C20 C19 C18 117.3(4)
C20 C19 C21 122.6(4)
C18 C19 C21 120.0(4)
O3 C20 C19 119.4(4)
O3 C20 C15 118.6(4)
C19 C20 C15 122.0(4)
C19 C21 C22 109.1(4)
C27 C22 C23 118.2(4)
C27 C22 C21 120.5(5)
C23 C22 C21 121.1(4)
C24 C23 C22 121.3(4)
C23 C24 C25 119.2(5)
C23 C24 C44 119.5(4)
C25 C24 C44 121.1(5)
C26 C25 C24 121.1(4)
C25 C26 C27 118.3(4)
C25 C26 C28 120.0(4)
C27 C26 C28 121.4(4)
O4 C27 C22 118.4(4)
O4 C27 C26 119.9(4)
C22 C27 C26 121.6(5)
C1 C28 C26 110.8(4)
O1 C29 C30 115.2(7)
C29 C30 C31 96.1(8)
O2 C32 C33 107.9(3)
C32 C33 C34 112.3(4)
O3 C35 C36 108.7(4)
C35 C36 C37 113.9(4)
C39 C38 O4 121.3(6)
C38 C39 C40 121.6(7)
O5 C41 O6 122.5(4)
O5 C41 C3 118.9(4)
O6 C41 C3 118.6(4)
O8 C42 O7 123.9(4)
O8 C42 C10 119.4(4)
O7 C42 C10 116.7(4)
O9 C43 O10 122.6(4)
O9 C43 C17 121.2(4)
O10 C43 C17 116.2(4)
O12 C44 O11 123.9(5)
O12 C44 C24 119.5(5)
O11 C44 C24 116.6(5)
C46 C45 C50 117.0(4)
C46 C45 C72 119.0(3)
C50 C45 C72 123.7(4)
C47 C46 C45 122.4(4)
C48 C47 C46 118.7(4)
C48 C47 C85 121.7(4)
C46 C47 C85 119.4(3)
C47 C48 C49 121.3(5)
C48 C49 C50 118.2(4)
C48 C49 C51 119.7(4)
C50 C49 C51 122.1(4)
O13 C50 C45 118.9(4)
O13 C50 C49 119.1(4)
C45 C50 C49 122.0(4)
C52 C51 C49 110.6(3)
C53 C52 C57 117.9(4)
C53 C52 C51 122.4(4)
C57 C52 C51 119.6(4)
C52 C53 C54 121.4(4)
C55 C54 C53 118.9(4)
C55 C54 C86 121.0(3)
C53 C54 C86 120.0(4)
C56 C55 C54 121.5(4)
C55 C56 C57 118.5(4)
C55 C56 C58 121.3(4)
C57 C56 C58 120.1(4)
O14 C57 C56 119.6(4)
O14 C57 C52 118.4(4)
C56 C57 C52 121.8(4)
C56 C58 C59 110.9(3)
C60 C59 C64 118.1(4)
C60 C59 C58 120.0(4)
C64 C59 C58 121.7(4)
C59 C60 C61 121.7(4)
C62 C61 C60 119.3(4)
C62 C61 C87 121.8(3)
C60 C61 C87 118.8(4)
C61 C62 C63 121.1(4)
C64 C63 C62 117.9(4)
C64 C63 C65 121.8(4)
C62 C63 C65 120.3(4)
O15 C64 C59 120.1(4)
O15 C64 C63 118.5(4)
C59 C64 C63 121.4(4)
C63 C65 C66 112.6(4)
C67 C66 C71 117.8(3)
C67 C66 C65 120.6(4)
C71 C66 C65 121.5(3)
C66 C67 C68 121.9(4)
C69 C68 C67 118.5(4)
C69 C68 C88 121.0(3)
C67 C68 C88 120.5(3)
C68 C69 C70 122.2(4)
C69 C70 C71 116.6(3)
C69 C70 C72 121.5(4)
C71 C70 C72 121.6(3)
O16 C71 C66 119.6(3)
O16 C71 C70 117.8(3)
C66 C71 C70 122.5(3)
C70 C72 C45 109.3(3)
C74 C73 O13 108.3(8)
C73 C74 C75 114.6(16)
O14 C76 C77 108.0(3)
C76 C77 C78 112.2(4)
C80 C79 O15 105.0(17)
C81 C80 C79 105(2)
C83 C82 O16 113.7(8)
C82 C83 C84 113.5(18)
O18 C85 O17 123.3(4)
O18 C85 C47 118.6(3)
O17 C85 C47 118.1(3)
O19 C86 O20 123.7(4)
O19 C86 C54 119.2(3)
O20 C86 C54 117.1(3)
O21 C87 O22 122.9(4)
O21 C87 C61 118.7(3)
O22 C87 C61 118.4(4)
O23 C88 O24 123.8(3)
O23 C88 C68 118.9(3)
O24 C88 C68 117.3(3)
N95 C89 N90 119.0(4)
N95 C89 C94 123.6(4)
N90 C89 C94 117.4(4)
C91 N90 C89 122.6(4)
N90 C91 C92 120.9(4)
C91 C92 C93 118.5(4)
C94 C93 C92 120.1(4)
C93 C94 C89 120.4(4)
N102 C96 N97 120.9(6)
N102 C96 C101 119.6(7)
N97 C96 C101 119.4(7)
C96 N97 C98 122.4(6)
N97 C98 C99 123.7(8)
C98 C99 C100 115.8(7)
C101 C100 C99 121.8(7)
C100 C101 C96 116.8(7)
N109 C103 N104 118.6(4)
N109 C103 C108 123.6(5)
N104 C103 C108 117.8(5)
C105 N104 C103 122.6(4)
N104 C105 C106 121.6(5)
C105 C106 C107 117.8(5)
C108 C107 C106 120.7(5)
C107 C108 C103 119.6(5)
N116 C110 N111 118.8(4)
N116 C110 C115 123.5(4)
N111 C110 C115 117.7(4)
C110 N111 C112 123.0(4)
C113 C112 N111 119.8(4)
C112 C113 C114 118.9(5)
C115 C114 C113 120.4(5)
C114 C115 C110 120.2(4)
N123 C117 N118 117.8(5)
N123 C117 C122 121.9(6)
N118 C117 C122 120.3(6)
C119 N118 C117 125.7(6)
N118 C119 C120 117.4(8)
C119 C120 C121 121.4(7)
C120 C121 C122 119.7(7)
C117 C122 C121 115.3(7)
N130 C124 N125 119.5(5)
N130 C124 C129 124.4(5)
N125 C124 C129 116.1(5)
C124 N125 C126 123.0(4)
C127 C126 N125 121.5(6)
C126 C127 C128 118.0(6)
C129 C128 C127 120.2(5)
C128 C129 C124 121.2(6)
N132 C131 N137 118.0(4)
N132 C131 C136 118.7(4)
N137 C131 C136 123.3(4)
C131 N132 C133 121.8(4)
C134 C133 N132 121.4(4)
C133 C134 C135 117.7(5)
C136 C135 C134 121.2(5)
C135 C136 C131 119.2(4)
N144 C138 N139 118.7(13)
N144 C138 C143 122.4(12)
N139 C138 C143 118.9(14)
C138 N139 C140 124.7(16)
N139 C140 C141 119.8(14)
C140 C141 C142 114.6(14)
C143 C142 C141 122.9(13)
C142 C143 C138 118.9(12)
N151 C145 N146 119.3(10)
N151 C145 C150 122.9(9)
N146 C145 C150 117.9(8)
C145 N146 C147 123.2(11)
C148 C147 N146 120.3(10)
C147 C148 C149 117.5(10)
C150 C149 C148 122.6(10)
C149 C150 C145 118.5(8)
O13 C73A C74A 104.4(7)
C75A C74A C73A 111.1(14)
C79A C80A C81A 110.8(8)
O16 C82A C83A 109.1(11)
C82A C83A C84A 111.6(16)
C31A C30A C29A 111.9(10)
O1 C29A C30A 96.4(6)
O15 C79A C80A 109.4(8)

loop_
_geom_bond_atom_site_label_1
_geom_bond_atom_site_label_2
_geom_bond_distance
O1 C6 1.388(5)
O1 C29 1.455(9)
O1 C29A 1.457(8)
C1 C2 1.391(6)
C1 C6 1.395(6)
C1 C28 1.524(6)
O2 C13 1.385(5)
O2 C32 1.430(5)
C2 C3 1.381(6)
O3 C20 1.383(5)
O3 C35 1.455(5)
C3 C4 1.387(6)
C3 C41 1.490(6)
O4 C27 1.374(6)
O4 C38 1.396(8)
C4 C5 1.395(6)
O5 C41 1.248(5)
C5 C6 1.400(6)
C5 C7 1.518(6)
O6 C41 1.270(6)
O7 C42 1.266(5)
C7 C8 1.520(6)
O8 C42 1.252(5)
C8 C9 1.400(6)
C8 C13 1.412(6)
O9 C43 1.245(5)
C9 C10 1.390(6)
O10 C43 1.298(5)
C10 C11 1.392(6)
C10 C42 1.513(6)
O11 C44 1.277(6)
C11 C12 1.394(6)
O12 C44 1.259(6)
C12 C13 1.393(6)
C12 C14 1.523(6)
O13 C50 1.392(5)
O13 C73A 1.413(8)
O13 C73 1.538(10)
O14 C57 1.387(5)
O14 C76 1.451(4)
C14 C15 1.515(6)
O15 C64 1.390(5)
O15 C79A 1.400(11)
O15 C79 1.61(3)
C15 C20 1.399(6)
C15 C16 1.405(6)
O16 C71 1.386(4)
O16 C82A 1.395(11)
O16 C82 1.522(10)
C16 C17 1.373(6)
O17 C85 1.271(4)
C17 C18 1.385(6)
C17 C43 1.481(7)
O18 C85 1.258(5)
C18 C19 1.395(6)
O19 C86 1.255(4)
C19 C20 1.387(6)
C19 C21 1.520(6)
O20 C86 1.266(4)
O21 C87 1.240(5)
C21 C22 1.521(7)
O22 C87 1.255(4)
C22 C27 1.395(7)
C22 C23 1.397(7)
O23 C88 1.251(4)
C23 C24 1.386(6)
O24 C88 1.270(5)
C24 C25 1.393(6)
C24 C44 1.509(7)
C25 C26 1.396(7)
O26 C152 1.411(5)
C26 C27 1.398(7)
C26 C28 1.527(6)
C29 C30 1.532(11)
O30 C153 1.381(6)
C30 C31 1.555(12)
C32 C33 1.505(6)
C33 C34 1.536(6)
C35 C36 1.501(7)
C36 C37 1.513(7)
C38 C39 1.337(10)
C39 C40 1.526(10)
C45 C46 1.395(6)
C45 C50 1.397(6)
C45 C72 1.529(5)
C46 C47 1.388(6)
C47 C48 1.383(6)
C47 C85 1.503(5)
C48 C49 1.395(6)
C49 C50 1.399(6)
C49 C51 1.522(6)
C51 C52 1.514(6)
C52 C53 1.385(6)
C52 C57 1.410(6)
C53 C54 1.403(6)
C54 C55 1.391(6)
C54 C86 1.509(5)
C55 C56 1.384(6)
C56 C57 1.394(6)
C56 C58 1.524(6)
C58 C59 1.531(6)
C59 C60 1.384(6)
C59 C64 1.398(6)
C60 C61 1.389(6)
C61 C62 1.377(6)
C61 C87 1.527(5)
C62 C63 1.406(6)
C63 C64 1.401(6)
C63 C65 1.508(6)
C65 C66 1.521(6)
C66 C67 1.373(6)
C66 C71 1.397(4)
C67 C68 1.402(6)
C68 C69 1.388(6)
C68 C88 1.499(4)
C69 C70 1.392(6)
C70 C71 1.411(4)
C70 C72 1.497(4)
C73 C74 1.494(13)
C74 C75 1.533(17)
C76 C77 1.495(6)
C77 C78 1.521(6)
C79 C80 1.43(3)
C80 C81 1.42(4)
C82 C83 1.466(13)
C83 C84 1.510(18)
C89 N95 1.325(5)
C89 N90 1.351(5)
C89 C94 1.413(6)
N90 C91 1.348(6)
C91 C92 1.357(6)
C92 C93 1.405(6)
C93 C94 1.354(6)
C96 N102 1.292(8)
C96 N97 1.309(8)
C96 C101 1.475(9)
N97 C98 1.309(8)
C98 C99 1.355(9)
C99 C100 1.450(11)
C100 C101 1.330(9)
C103 N109 1.326(6)
C103 N104 1.348(6)
C103 C108 1.414(7)
N104 C105 1.343(6)
C105 C106 1.347(7)
C106 C107 1.412(7)
C107 C108 1.356(7)
C110 N116 1.322(5)
C110 N111 1.333(5)
C110 C115 1.399(6)
N111 C112 1.367(6)
C112 C113 1.340(6)
C113 C114 1.398(7)
C114 C115 1.346(7)
C117 N123 1.280(7)
C117 N118 1.334(7)
C117 C122 1.384(8)
N118 C119 1.321(8)
C119 C120 1.331(9)
C120 C121 1.405(10)
C121 C122 1.428(10)
C124 N130 1.310(6)
C124 N125 1.349(6)
C124 C129 1.430(7)
N125 C126 1.354(6)
C126 C127 1.339(7)
C127 C128 1.420(9)
C128 C129 1.333(8)
C131 N132 1.340(5)
C131 N137 1.347(6)
C131 C136 1.398(6)
N132 C133 1.354(6)
C133 C134 1.351(7)
C134 C135 1.394(7)
C135 C136 1.359(7)
C138 N144 1.309(19)
C138 N139 1.339(19)
C138 C143 1.408(17)
N139 C140 1.36(2)
C140 C141 1.44(2)
C141 C142 1.45(2)
C142 C143 1.37(2)
C145 N151 1.321(12)
C145 N146 1.350(13)
C145 C150 1.417(12)
N146 C147 1.382(13)
C147 C148 1.335(13)
C148 C149 1.428(13)
C149 C150 1.349(13)
C251 O252 1.361(9)
C31A C30A 1.506(14)
C73A C74A 1.531(12)
C74A C75A 1.520(17)
C80A C79A 1.533(13)
C80A C81A 1.615(12)
C82A C83A 1.446(15)
C83A C84A 1.532(18)
C30A C29A 1.675(13)
